data_2018097
loop_
_publ_author_name
'Nalla, Sowjanya'
'Bond, Marcus R.'

_publ_section_title
;
 [CuCl~3~(H~2~O)]^{-^} complexes aggregated to form hydrate columns in
 methyl-substituted pyridinium or piperidinium salts
;
_journal_coeditor_code BM3105
_journal_issue 6
_journal_name_full 'Acta Crystallographica Section C'
_journal_page_first m185
_journal_page_last m194
_journal_paper_doi 10.1107/S0108270111017306
_journal_volume 67
_journal_year 2011
_chemical_formula_iupac '(C7 H16 N1) [Cu Cl3 (H2 O1)]'
_chemical_formula_moiety 'C7 H16 N1 +, H2 Cl3 Cu1 O1 -'
_chemical_formula_sum 'C7 H18 Cl3 Cu N O'
_chemical_formula_weight 302.11
_chemical_name_systematic
;
1,1-dimethylpiperidinium aquatrichloridocuprate(II)
;
_space_group_crystal_system monoclinic
_space_group_IT_number 14
_space_group_name_Hall '-P 2ybc'
_space_group_name_H-M_alt 'P 1 21/c 1'
_symmetry_space_group_name_Hall '-P 2ybc'
_symmetry_space_group_name_H-M 'P 1 21/c 1'
_atom_sites_solution_hydrogens difmap
_atom_sites_solution_primary direct
_atom_sites_solution_secondary difmap
_cell_angle_alpha 90
_cell_angle_beta 102.927(2)
_cell_angle_gamma 90
_cell_formula_units_Z 4
_cell_length_a 10.1958(3)
_cell_length_b 7.6080(3)
_cell_length_c 16.3281(5)
_cell_measurement_reflns_used 3373
_cell_measurement_temperature 100(2)
_cell_measurement_theta_max 28.7
_cell_measurement_theta_min 2.91
_cell_volume 1234.46(7)
_computing_cell_refinement 'SCALEPACK (Otwinowski & Minor, 1997)'
_computing_data_collection 'COLLECT (Nonius, 1998)'
_computing_data_reduction 'DENZO and SCALEPACK (Otwinowski & Minor, 1997)'
_computing_molecular_graphics 'ORTEP-3 for Windows (Farrugia, 1997)'
_computing_publication_material 'WinGX (Farrugia, 1999)'
_computing_structure_refinement 'SHELXL97 (Sheldrick, 2008)'
_computing_structure_solution 'SIR92 (Altomare <i>et al.</i>, 1993)'
_diffrn_ambient_temperature 100(2)
_diffrn_detector_area_resol_mean 9
_diffrn_measured_fraction_theta_full 0.997
_diffrn_measured_fraction_theta_max 0.997
_diffrn_measurement_device '95mm CCD camera on \k-goniostat'
_diffrn_measurement_device_type 'Nonius KappaCCD area-detector'
_diffrn_measurement_method CCD
_diffrn_radiation_monochromator graphite
_diffrn_radiation_type MoK\a
_diffrn_radiation_wavelength 0.71073
_diffrn_reflns_av_R_equivalents 0.0324
_diffrn_reflns_limit_h_max 13
_diffrn_reflns_limit_h_min -13
_diffrn_reflns_limit_k_max 10
_diffrn_reflns_limit_k_min -10
_diffrn_reflns_limit_l_max 21
_diffrn_reflns_limit_l_min -22
_diffrn_reflns_number 6071
_diffrn_reflns_theta_full 28.71
_diffrn_reflns_theta_max 28.71
_diffrn_reflns_theta_min 2.97
_exptl_absorpt_coefficient_mu 2.384
_exptl_absorpt_correction_T_max 0.771
_exptl_absorpt_correction_T_min 0.665
_exptl_absorpt_correction_type multi-scan
_exptl_absorpt_process_details '(DENZO/SCALEPACK; Otwinowski & Minor, 1997)'
_exptl_crystal_colour 'light green'
_exptl_crystal_density_diffrn 1.626
_exptl_crystal_density_method 'not measured'
_exptl_crystal_description prism
_exptl_crystal_F_000 620
_exptl_crystal_size_max 0.37
_exptl_crystal_size_mid 0.13
_exptl_crystal_size_min 0.07
_refine_diff_density_max 0.625
_refine_diff_density_min -0.749
_refine_ls_extinction_coef 0.0062(7)
_refine_ls_extinction_expression Fc^*^=kFc[1+0.001xFc^2^\l^3^/sin(2\q)]^-1/4^
_refine_ls_extinction_method 'SHELXL97 (Sheldrick, 2008)'
_refine_ls_goodness_of_fit_ref 1.101
_refine_ls_hydrogen_treatment mixed
_refine_ls_matrix_type full
_refine_ls_number_parameters 129
_refine_ls_number_reflns 3187
_refine_ls_number_restraints 0
_refine_ls_restrained_S_all 1.101
_refine_ls_R_factor_all 0.0526
_refine_ls_R_factor_gt 0.0356
_refine_ls_shift/su_max 0.001
_refine_ls_shift/su_mean 0.000
_refine_ls_structure_factor_coef Fsqd
_refine_ls_weighting_details 'calc w = 1/[\s^2^(Fo^2^)+(0.0280P)^2^+1.5628P] where P=(Fo^2^+2Fc^2^)/3'
_refine_ls_weighting_scheme calc
_refine_ls_wR_factor_gt 0.0746
_refine_ls_wR_factor_ref 0.0811
_reflns_number_gt 2587
_reflns_number_total 3187
_reflns_threshold_expression I>2\s(I)
_cod_data_source_file bm3105.cif
_cod_data_source_block IV100K
_cod_database_code 2018097
_cod_database_fobs_code 2018097

loop_
_space_group_symop_operation_xyz
'x, y, z'
'-x, y+1/2, -z+1/2'
'-x, -y, -z'
'x, -y-1/2, z-1/2'

loop_
_atom_site_type_symbol
_atom_site_label
_atom_site_fract_x
_atom_site_fract_y
_atom_site_fract_z
_atom_site_U_iso_or_equiv
_atom_site_adp_type
_atom_site_calc_flag
_atom_site_refinement_flags
_atom_site_occupancy
_atom_site_symmetry_multiplicity
_atom_site_disorder_assembly
_atom_site_disorder_group
Cu Cu1 0.65605(3) 0.18404(4) 0.833661(18) 0.01801(11) Uani d . 1 1 . .
Cl Cl1 0.85108(6) 0.04526(9) 0.86647(4) 0.02514(16) Uani d . 1 1 . .
Cl Cl2 0.53156(6) 0.01194(8) 0.89694(4) 0.02023(15) Uani d . 1 1 . .
Cl Cl3 0.72649(6) 0.46282(9) 0.83378(4) 0.02148(15) Uani d . 1 1 . .
O O1 0.5024(2) 0.2259(4) 0.73833(14) 0.0339(5) Uani d . 1 1 . .
H H1A 0.494(4) 0.302(5) 0.708(2) 0.038(11) Uiso d . 1 1 . .
H H1B 0.449(3) 0.152(5) 0.724(2) 0.026(9) Uiso d . 1 1 . .
N N1 0.1981(2) 0.1533(3) 0.38540(13) 0.0182(4) Uani d . 1 1 . .
C C11 0.2039(3) 0.2419(4) 0.46839(16) 0.0233(6) Uani d . 1 1 . .
H H11A 0.1221 0.3062 0.4660 0.035 Uiso calc R 1 1 . .
H H11B 0.2790 0.3212 0.4803 0.035 Uiso calc R 1 1 . .
H H11C 0.2143 0.1547 0.5119 0.035 Uiso calc R 1 1 . .
C C12 0.1816(3) 0.2945(4) 0.31940(16) 0.0236(6) Uani d . 1 1 . .
H H12A 0.1765 0.2416 0.2654 0.035 Uiso calc R 1 1 . .
H H12B 0.2574 0.3728 0.3321 0.035 Uiso calc R 1 1 . .
H H12C 0.1006 0.3593 0.3186 0.035 Uiso calc R 1 1 . .
C C2 0.0790(3) 0.0304(4) 0.36326(17) 0.0232(6) Uani d . 1 1 . .
H H2A 0.0679 -0.0069 0.3053 0.028 Uiso calc R 1 1 . .
H H2B -0.0017 0.0932 0.3680 0.028 Uiso calc R 1 1 . .
C C3 0.0946(3) -0.1307(4) 0.41932(17) 0.0261(6) Uani d . 1 1 . .
H H3A 0.0184 -0.2084 0.4004 0.031 Uiso calc R 1 1 . .
H H3B 0.0950 -0.0951 0.4764 0.031 Uiso calc R 1 1 . .
C C4 0.2247(3) -0.2297(4) 0.41824(18) 0.0279(6) Uani d . 1 1 . .
H H4A 0.2353 -0.3269 0.4576 0.033 Uiso calc R 1 1 . .
H H4B 0.2203 -0.2772 0.3626 0.033 Uiso calc R 1 1 . .
C C5 0.3449(3) -0.1058(4) 0.44224(17) 0.0241(6) Uani d . 1 1 . .
H H5A 0.3549 -0.0688 0.5002 0.029 Uiso calc R 1 1 . .
H H5B 0.4262 -0.1676 0.4377 0.029 Uiso calc R 1 1 . .
C C6 0.3269(3) 0.0547(4) 0.38555(17) 0.0222(6) Uani d . 1 1 . .
H H6A 0.4027 0.1332 0.4040 0.027 Uiso calc R 1 1 . .
H H6B 0.3267 0.0179 0.3286 0.027 Uiso calc R 1 1 . .

loop_
_atom_site_aniso_label
_atom_site_aniso_U_11
_atom_site_aniso_U_22
_atom_site_aniso_U_33
_atom_site_aniso_U_12
_atom_site_aniso_U_13
_atom_site_aniso_U_23
Cu1 0.02042(17) 0.01887(19) 0.01496(16) -0.00048(13) 0.00441(11) 0.00092(12)
Cl1 0.0230(3) 0.0243(3) 0.0290(3) 0.0031(3) 0.0077(3) 0.0027(3)
Cl2 0.0238(3) 0.0218(3) 0.0161(3) -0.0014(2) 0.0065(2) 0.0013(2)
Cl3 0.0222(3) 0.0196(3) 0.0213(3) -0.0010(2) 0.0019(2) 0.0018(2)
O1 0.0336(12) 0.0326(13) 0.0280(12) -0.0141(10) -0.0091(9) 0.0151(10)
N1 0.0188(10) 0.0199(11) 0.0158(10) -0.0013(9) 0.0038(8) -0.0010(8)
C11 0.0312(14) 0.0221(14) 0.0168(12) 0.0010(11) 0.0056(11) -0.0033(10)
C12 0.0270(14) 0.0245(15) 0.0192(12) -0.0020(11) 0.0053(10) 0.0056(11)
C2 0.0194(12) 0.0261(15) 0.0225(13) -0.0053(11) 0.0011(10) -0.0026(11)
C3 0.0298(14) 0.0236(15) 0.0252(13) -0.0074(12) 0.0069(11) -0.0011(11)
C4 0.0412(16) 0.0192(14) 0.0237(14) 0.0006(12) 0.0082(12) -0.0003(11)
C5 0.0275(14) 0.0233(14) 0.0220(13) 0.0046(11) 0.0068(11) 0.0018(11)
C6 0.0200(12) 0.0252(15) 0.0223(13) 0.0016(11) 0.0069(10) 0.0001(11)

loop_
_atom_type_symbol
_atom_type_description
_atom_type_scat_dispersion_real
_atom_type_scat_dispersion_imag
_atom_type_scat_source
C C 0.0033 0.0016 'International Tables Vol C Tables 4.2.6.8 and 6.1.1.4'
H H 0.0000 0.0000 'International Tables Vol C Tables 4.2.6.8 and 6.1.1.4'
N N 0.0061 0.0033 'International Tables Vol C Tables 4.2.6.8 and 6.1.1.4'
O O 0.0106 0.0060 'International Tables Vol C Tables 4.2.6.8 and 6.1.1.4'
Cl Cl 0.1484 0.1585 'International Tables Vol C Tables 4.2.6.8 and 6.1.1.4'
Cu Cu 0.3201 1.2651 'International Tables Vol C Tables 4.2.6.8 and 6.1.1.4'

loop_
_geom_angle_atom_site_label_1
_geom_angle_atom_site_label_2
_geom_angle_atom_site_label_3
_geom_angle_site_symmetry_1
_geom_angle_site_symmetry_3
_geom_angle
_geom_angle_publ_flag
Cl1 Cu1 Cl2 . . 100.47(3) y
Cl1 Cu1 Cl3 . . 100.45(3) y
Cl1 Cu1 O1 . . 141.42(8) y
Cl2 Cu1 Cl3 . . 140.44(3) y
Cl2 Cu1 O1 . . 91.53(7) y
Cl3 Cu1 O1 . . 92.62(8) y
Cu1 O1 H1A . . 127(3) ?
Cu1 O1 H1B . . 119(2) ?
H1A O1 H1B . . 113(4) ?
C11 N1 C12 . . 107.6(2) ?
C11 N1 C2 . . 111.1(2) ?
C12 N1 C2 . . 108.41(19) ?
C11 N1 C6 . . 111.2(2) ?
C12 N1 C6 . . 108.25(19) ?
C2 N1 C6 . . 110.1(2) ?
N1 C11 H11A . . 109.5 ?
N1 C11 H11B . . 109.5 ?
H11A C11 H11B . . 109.5 ?
N1 C11 H11C . . 109.5 ?
H11A C11 H11C . . 109.5 ?
H11B C11 H11C . . 109.5 ?
N1 C12 H12A . . 109.5 ?
N1 C12 H12B . . 109.5 ?
H12A C12 H12B . . 109.5 ?
N1 C12 H12C . . 109.5 ?
H12A C12 H12C . . 109.5 ?
H12B C12 H12C . . 109.5 ?
N1 C2 C3 . . 112.7(2) ?
N1 C2 H2A . . 109.1 ?
C3 C2 H2A . . 109.1 ?
N1 C2 H2B . . 109.1 ?
C3 C2 H2B . . 109.1 ?
H2A C2 H2B . . 107.8 ?
C2 C3 C4 . . 111.4(2) ?
C2 C3 H3A . . 109.3 ?
C4 C3 H3A . . 109.3 ?
C2 C3 H3B . . 109.3 ?
C4 C3 H3B . . 109.3 ?
H3A C3 H3B . . 108.0 ?
C5 C4 C3 . . 110.0(2) ?
C5 C4 H4A . . 109.7 ?
C3 C4 H4A . . 109.7 ?
C5 C4 H4B . . 109.7 ?
C3 C4 H4B . . 109.7 ?
H4A C4 H4B . . 108.2 ?
C6 C5 C4 . . 111.0(2) ?
C6 C5 H5A . . 109.4 ?
C4 C5 H5A . . 109.4 ?
C6 C5 H5B . . 109.4 ?
C4 C5 H5B . . 109.4 ?
H5A C5 H5B . . 108.0 ?
N1 C6 C5 . . 112.8(2) ?
N1 C6 H6A . . 109.0 ?
C5 C6 H6A . . 109.0 ?
N1 C6 H6B . . 109.0 ?
C5 C6 H6B . . 109.0 ?
H6A C6 H6B . . 107.8 ?

loop_
_geom_bond_atom_site_label_1
_geom_bond_atom_site_label_2
_geom_bond_site_symmetry_2
_geom_bond_distance
_geom_bond_publ_flag
Cu1 Cl1 . 2.2089(7) y
Cu1 Cl2 . 2.2315(7) y
Cu1 Cl3 . 2.2391(7) y
Cu1 O1 . 1.971(2) y
O1 H1A . 0.75(4) ?
O1 H1B . 0.78(4) ?
N1 C11 . 1.503(3) ?
N1 C12 . 1.504(3) ?
N1 C2 . 1.511(3) ?
N1 C6 . 1.512(3) ?
C11 H11A . 0.9600 ?
C11 H11B . 0.9600 ?
C11 H11C . 0.9600 ?
C12 H12A . 0.9600 ?
C12 H12B . 0.9600 ?
C12 H12C . 0.9600 ?
C2 C3 . 1.517(4) ?
C2 H2A . 0.9700 ?
C2 H2B . 0.9700 ?
C3 C4 . 1.529(4) ?
C3 H3A . 0.9700 ?
C3 H3B . 0.9700 ?
C4 C5 . 1.526(4) ?
C4 H4A . 0.9700 ?
C4 H4B . 0.9700 ?
C5 C6 . 1.519(4) ?
C5 H5A . 0.9700 ?
C5 H5B . 0.9700 ?
C6 H6A . 0.9700 ?
C6 H6B . 0.9700 ?
